data_7711083
loop_
_publ_author_name
'Peppas, Anastassios'
'Sokalis, Demetrios'
'Perganti, Dorothea'
'Schnakenburg, Gregor'
'Falaras, Polycarpos'
'Philippopoulos, athanassios'

_publ_section_title
;
 Sterically demanding pyridine-quinoline anchoring ligands as building
 blocks for copper(I)-based dye-sensitized solar cells (DSSCs) complexes
;
_journal_name_full 'Dalton Transactions'
_journal_paper_doi 10.1039/D2DT02382B
_journal_year 2022
_chemical_formula_moiety 'C30 H20 Cu N4 O4, C2 H6 O S, F6 P'
_chemical_formula_sum 'C32 H26 Cu F6 N4 O5 P S'
_chemical_formula_weight 787.14
_chemical_name_systematic TP33
_space_group_crystal_system orthorhombic
_space_group_IT_number 68
_space_group_name_Hall '-C 2a 2ac'
_space_group_name_H-M_alt 'C c c a :2'
_atom_sites_solution_hydrogens geom
_audit_creation_date 2016-01-05
_audit_creation_method
;
Olex2 1.2
(compiled 2015.09.21 svn.r3230 for OlexSys, GUI svn.r5103)
;
_audit_update_record
;
2022-07-07 deposited with the CCDC.	2022-08-29 downloaded from the CCDC.
;
_cell_angle_alpha 90
_cell_angle_beta 90
_cell_angle_gamma 90
_cell_formula_units_Z 8
_cell_length_a 15.8987(11)
_cell_length_b 24.7403(11)
_cell_length_c 16.4218(8)
_cell_measurement_reflns_used 9789
_cell_measurement_temperature 100
_cell_measurement_theta_max 72.19
_cell_measurement_theta_min 4.26
_cell_volume 6459.3(6)
_computing_cell_refinement 'SAINT v8.34A (Bruker, 2013)'
_computing_data_reduction 'SAINT v8.34A (Bruker, 2013)'
_computing_molecular_graphics 'Olex2 (Dolomanov et al., 2009)'
_computing_publication_material 'Olex2 (Dolomanov et al., 2009)'
_computing_structure_refinement 'XL (Sheldrick, 2008)'
_computing_structure_solution 'XS (Sheldrick, 2008)'
_diffrn_ambient_temperature 100.01
_diffrn_detector 'Bruker Photon100 detector'
_diffrn_detector_area_resol_mean 7.9
_diffrn_detector_type 'CMOS area detector'
_diffrn_measured_fraction_theta_full 1.000
_diffrn_measured_fraction_theta_max 1.000
_diffrn_measurement_device 'three-circle diffractometer'
_diffrn_measurement_device_type 'Bruker D8-Venture'
_diffrn_measurement_method '\f and \w scans'
_diffrn_radiation_monochromator 'mirror optics'
_diffrn_radiation_probe x-ray
_diffrn_radiation_type CuK\a
_diffrn_radiation_wavelength 1.54178
_diffrn_reflns_av_R_equivalents 0.1041
_diffrn_reflns_av_unetI/netI 0.0349
_diffrn_reflns_Laue_measured_fraction_full 1.000
_diffrn_reflns_Laue_measured_fraction_max 1.000
_diffrn_reflns_limit_h_max 19
_diffrn_reflns_limit_h_min -19
_diffrn_reflns_limit_k_max 29
_diffrn_reflns_limit_k_min -29
_diffrn_reflns_limit_l_max 19
_diffrn_reflns_limit_l_min -19
_diffrn_reflns_number 49400
_diffrn_reflns_point_group_measured_fraction_full 1.000
_diffrn_reflns_point_group_measured_fraction_max 1.000
_diffrn_reflns_theta_full 67.679
_diffrn_reflns_theta_max 67.749
_diffrn_reflns_theta_min 3.573
_diffrn_source 'microfocus sealed X-ray tube'
_diffrn_source_type 'Incoatec I\ms'
_diffrn_standards_number 0
_exptl_absorpt_coefficient_mu 2.776
_exptl_absorpt_correction_T_max 0.7536
_exptl_absorpt_correction_T_min 0.3198
_exptl_absorpt_correction_type empirical
_exptl_absorpt_process_details
;
SADABS-2014/5 (Bruker,2014/5) was used for absorption correction.
wR2(int) was 0.1576 before and 0.1101 after correction.
The Ratio of minimum to maximum transmission is 0.4244.
The \l/2 correction factor is 0.00150.
;
_exptl_crystal_colour 'clear pink'
_exptl_crystal_colour_lustre clear
_exptl_crystal_colour_primary pink
_exptl_crystal_density_diffrn 1.619
_exptl_crystal_description plate
_exptl_crystal_F_000 3200
_exptl_crystal_size_max 0.3
_exptl_crystal_size_mid 0.15
_exptl_crystal_size_min 0.08
_refine_diff_density_max 0.499
_refine_diff_density_min -0.627
_refine_diff_density_rms 0.091
_refine_ls_extinction_method none
_refine_ls_goodness_of_fit_ref 1.088
_refine_ls_hydrogen_treatment constr
_refine_ls_matrix_type full
_refine_ls_number_parameters 234
_refine_ls_number_reflns 2944
_refine_ls_number_restraints 0
_refine_ls_restrained_S_all 1.088
_refine_ls_R_factor_all 0.0629
_refine_ls_R_factor_gt 0.0538
_refine_ls_shift/su_max 0.000
_refine_ls_shift/su_mean 0.000
_refine_ls_structure_factor_coef Fsqd
_refine_ls_weighting_details 'w=1/[\s^2^(Fo^2^)+(0.0618P)^2^+32.7621P] where P=(Fo^2^+2Fc^2^)/3'
_refine_ls_weighting_scheme calc
_refine_ls_wR_factor_gt 0.1360
_refine_ls_wR_factor_ref 0.1432
_reflns_Friedel_coverage 0.000
_reflns_number_gt 2529
_reflns_number_total 2944
_reflns_threshold_expression 'I > 2\s(I)'
_cod_data_source_file d2dt02382b1.cif
_cod_data_source_block 1-DMSO
_cod_original_sg_symbol_Hall '-C 2b 2bc'
_cod_original_sg_symbol_H-M 'C c c e'
_cod_database_code 7711083
_shelx_space_group_comment
;
The symmetry employed for this shelxl refinement is uniquely defined
by the following loop, which should always be used as a source of
symmetry information in preference to the above space-group names.
They are only intended as comments.
;
_olex2_refinement_description
;
1. Fixed Uiso
 At 1.2 times of:
  All C(H) groups
 At 1.5 times of:
  All C(H,H,H) groups, All O(H) groups
2. Others
 Fixed Sof: S(0.5)
3.a Me refined with riding coordinates:
 C16(H16A,H16B,H16C)
3.b Aromatic/amide H refined with riding coordinates:
 C4(H4), C6(H6), C7(H7), C8(H8), C9(H9), C12(H12), C13(H13), C14(H14), C15(H15)
3.c Idealised tetrahedral OH refined as rotating group:
 O2(H2)
;
_shelx_shelxl_version_number 2014/7
_olex2_submission_special_instructions 'No special instructions were received'

loop_
_space_group_symop_operation_xyz
'x, y, z'
'-x, -y+1/2, z'
'x, -y+1/2, -z+1/2'
'-x, y, -z+1/2'
'x+1/2, y+1/2, z'
'-x+1/2, -y+1, z'
'x+1/2, -y+1, -z+1/2'
'-x+1/2, y+1/2, -z+1/2'
'-x, -y, -z'
'x, y-1/2, -z'
'-x, y-1/2, z-1/2'
'x, -y, z-1/2'
'-x+1/2, -y+1/2, -z'
'x+1/2, y, -z'
'-x+1/2, y, z-1/2'
'x+1/2, -y+1/2, z-1/2'

loop_
_atom_site_label
_atom_site_type_symbol
_atom_site_fract_x
_atom_site_fract_y
_atom_site_fract_z
_atom_site_U_iso_or_equiv
_atom_site_adp_type
_atom_site_occupancy
_atom_site_site_symmetry_order
_atom_site_calc_flag
_atom_site_refinement_flags_posn
_atom_site_refinement_flags_adp
_atom_site_refinement_flags_occupancy
_atom_site_disorder_assembly
_atom_site_disorder_group
Cu Cu 0.2500 0.0000 0.10888(4) 0.0221(2) Uani 1 2 d S T P . .
O1 O 0.47726(17) -0.11169(10) 0.44069(15) 0.0360(7) Uani 1 1 d . . . . .
O2 O 0.4509(2) -0.17850(10) 0.35541(16) 0.0414(7) Uani 1 1 d . . . . .
H2 H 0.4672 -0.1972 0.3950 0.062 Uiso 1 1 calc GR . . . .
N1 N 0.33941(16) -0.03020(10) 0.18726(16) 0.0185(6) Uani 1 1 d . . . . .
N2 N 0.26328(17) -0.07309(11) 0.06033(17) 0.0220(6) Uani 1 1 d . . . . .
C1 C 0.3715(2) -0.00491(13) 0.2545(2) 0.0214(7) Uani 1 1 d . . . . .
C2 C 0.4102(2) -0.03401(13) 0.3198(2) 0.0215(7) Uani 1 1 d . . . . .
C3 C 0.41354(19) -0.09160(13) 0.31198(19) 0.0199(7) Uani 1 1 d . . . . .
C4 C 0.38167(19) -0.11571(13) 0.24315(19) 0.0206(7) Uani 1 1 d . . . . .
H4 H 0.3841 -0.1539 0.2372 0.025 Uiso 1 1 calc R . . . .
C5 C 0.34535(19) -0.08375(12) 0.18139(18) 0.0174(6) Uani 1 1 d . . . . .
C6 C 0.3650(2) 0.05189(13) 0.2583(2) 0.0260(7) Uani 1 1 d . . . . .
H6 H 0.3399 0.0711 0.2145 0.031 Uiso 1 1 calc R . . . .
C7 C 0.3945(3) 0.07952(15) 0.3241(3) 0.0345(9) Uani 1 1 d . . . . .
H7 H 0.3892 0.1177 0.3264 0.041 Uiso 1 1 calc R . . . .
C8 C 0.4326(3) 0.05138(16) 0.3885(2) 0.0402(10) Uani 1 1 d . . . . .
H8 H 0.4529 0.0709 0.4343 0.048 Uiso 1 1 calc R . . . .
C9 C 0.4411(3) -0.00378(15) 0.3865(2) 0.0330(9) Uani 1 1 d . . . . .
H9 H 0.4679 -0.0219 0.4304 0.040 Uiso 1 1 calc R . . . .
C10 C 0.4502(2) -0.12710(13) 0.3764(2) 0.0218(7) Uani 1 1 d . . . . .
C11 C 0.31030(19) -0.10742(13) 0.10551(19) 0.0183(6) Uani 1 1 d . . . . .
C12 C 0.3256(2) -0.16010(13) 0.0812(2) 0.0208(7) Uani 1 1 d . . . . .
H12 H 0.3575 -0.1838 0.1147 0.025 Uiso 1 1 calc R . . . .
C13 C 0.2937(2) -0.17782(14) 0.0074(2) 0.0260(7) Uani 1 1 d . . . . .
H13 H 0.3037 -0.2137 -0.0106 0.031 Uiso 1 1 calc R . . . .
C14 C 0.2474(3) -0.14272(16) -0.0396(2) 0.0327(8) Uani 1 1 d . . . . .
H14 H 0.2259 -0.1538 -0.0910 0.039 Uiso 1 1 calc R . . . .
C15 C 0.2326(2) -0.09134(16) -0.0110(2) 0.0331(9) Uani 1 1 d . . . . .
H15 H 0.1991 -0.0676 -0.0430 0.040 Uiso 1 1 calc R . . . .
S S 0.47098(14) 0.25443(10) 0.04539(13) 0.0472(6) Uani 0.5 1 d . . . A -1
O3 O 0.5000 0.2500 -0.0352(2) 0.0451(11) Uani 1 2 d S T P . .
C16 C 0.5111(4) 0.30311(17) 0.0980(3) 0.0587(15) Uani 1 1 d . . . . .
H16A H 0.4870 0.3028 0.1529 0.088 Uiso 1 1 calc R . . A .
H16B H 0.5722 0.2984 0.1014 0.088 Uiso 1 1 calc R . . . .
H16C H 0.4984 0.3377 0.0716 0.088 Uiso 1 1 calc R . . . .
P P 0.70841(8) 0.2500 0.2500 0.0239(3) Uani 1 2 d S T P . .
F1 F 0.6090(2) 0.2500 0.2500 0.0636(12) Uani 1 2 d S T P . .
F2 F 0.70917(18) 0.24535(11) 0.15330(13) 0.0492(7) Uani 1 1 d . . . . .
F3 F 0.70929(17) 0.31441(9) 0.24181(15) 0.0464(6) Uani 1 1 d . . . . .
F4 F 0.8089(2) 0.2500 0.2500 0.0506(9) Uani 1 2 d S T P . .

loop_
_atom_site_aniso_label
_atom_site_aniso_U_11
_atom_site_aniso_U_22
_atom_site_aniso_U_33
_atom_site_aniso_U_23
_atom_site_aniso_U_13
_atom_site_aniso_U_12
Cu 0.0264(4) 0.0217(4) 0.0182(4) 0.000 0.000 0.0042(3)
O1 0.0519(17) 0.0276(13) 0.0285(14) -0.0048(11) -0.0223(12) 0.0066(12)
O2 0.077(2) 0.0199(13) 0.0277(14) -0.0001(11) -0.0223(14) 0.0012(13)
N1 0.0148(13) 0.0202(14) 0.0203(13) 0.0001(11) -0.0011(10) -0.0028(10)
N2 0.0225(14) 0.0266(14) 0.0169(13) -0.0020(11) -0.0022(11) 0.0031(11)
C1 0.0222(16) 0.0212(16) 0.0208(16) -0.0019(13) -0.0024(13) -0.0030(13)
C2 0.0202(16) 0.0209(17) 0.0235(17) -0.0023(13) -0.0042(13) -0.0019(13)
C3 0.0182(16) 0.0205(16) 0.0209(16) -0.0014(13) -0.0021(13) -0.0007(13)
C4 0.0192(15) 0.0203(16) 0.0223(16) -0.0027(13) -0.0008(13) 0.0003(13)
C5 0.0157(14) 0.0195(15) 0.0168(15) -0.0018(12) 0.0000(12) -0.0015(12)
C6 0.0276(17) 0.0207(17) 0.0296(18) 0.0008(14) -0.0083(14) -0.0049(14)
C7 0.042(2) 0.0183(17) 0.043(2) -0.0018(16) -0.0133(18) -0.0069(16)
C8 0.057(3) 0.027(2) 0.037(2) -0.0085(16) -0.024(2) -0.0048(18)
C9 0.043(2) 0.0264(18) 0.0300(19) -0.0017(15) -0.0181(17) -0.0030(16)
C10 0.0192(16) 0.0210(16) 0.0253(17) -0.0012(13) -0.0026(13) 0.0003(13)
C11 0.0133(14) 0.0234(16) 0.0183(15) -0.0025(12) 0.0025(12) -0.0026(12)
C12 0.0184(16) 0.0199(16) 0.0241(16) -0.0020(13) -0.0003(13) -0.0013(13)
C13 0.0286(18) 0.0229(17) 0.0266(18) -0.0089(14) 0.0018(14) -0.0024(14)
C14 0.040(2) 0.037(2) 0.0209(17) -0.0070(15) -0.0074(16) -0.0010(17)
C15 0.043(2) 0.036(2) 0.0205(18) -0.0039(15) -0.0121(16) 0.0067(17)
S 0.0458(12) 0.0595(14) 0.0363(11) 0.0134(10) 0.0053(8) 0.0209(12)
O3 0.096(3) 0.0231(18) 0.0161(17) 0.000 0.000 -0.017(2)
C16 0.123(5) 0.029(2) 0.025(2) -0.0008(17) -0.014(2) 0.020(3)
P 0.0283(7) 0.0252(6) 0.0181(6) -0.0064(5) 0.000 0.000
F1 0.0328(19) 0.109(3) 0.049(2) 0.037(2) 0.000 0.000
F2 0.0750(18) 0.0525(15) 0.0202(12) -0.0089(10) 0.0042(11) -0.0125(14)
F3 0.0638(16) 0.0267(12) 0.0488(14) -0.0043(10) 0.0049(12) 0.0123(11)
F4 0.0331(18) 0.042(2) 0.077(3) 0.0071(18) 0.000 0.000

loop_
_atom_type_symbol
_atom_type_description
_atom_type_scat_dispersion_real
_atom_type_scat_dispersion_imag
_atom_type_scat_source
C C 0.0181 0.0091 'International Tables Vol C Tables 4.2.6.8 and 6.1.1.4'
H H 0.0000 0.0000 'International Tables Vol C Tables 4.2.6.8 and 6.1.1.4'
Cu Cu -1.9646 0.5888 'International Tables Vol C Tables 4.2.6.8 and 6.1.1.4'
F F 0.0727 0.0534 'International Tables Vol C Tables 4.2.6.8 and 6.1.1.4'
N N 0.0311 0.0180 'International Tables Vol C Tables 4.2.6.8 and 6.1.1.4'
O O 0.0492 0.0322 'International Tables Vol C Tables 4.2.6.8 and 6.1.1.4'
P P 0.2955 0.4335 'International Tables Vol C Tables 4.2.6.8 and 6.1.1.4'
S S 0.3331 0.5567 'International Tables Vol C Tables 4.2.6.8 and 6.1.1.4'

loop_
_geom_angle_atom_site_label_1
_geom_angle_atom_site_label_2
_geom_angle_atom_site_label_3
_geom_angle
_geom_angle_site_symmetry_1
_geom_angle_site_symmetry_3
_geom_angle_publ_flag
N1 Cu N1 102.58(15) 6_545 . ?
N2 Cu N1 81.21(11) 6_545 6_545 ?
N2 Cu N1 130.89(11) . 6_545 ?
N2 Cu N1 130.89(11) 6_545 . ?
N2 Cu N1 81.21(11) . . ?
N2 Cu N2 132.70(16) 6_545 . ?
C10 O2 H2 109.5 . . ?
C1 N1 Cu 126.6(2) . . ?
C5 N1 Cu 111.4(2) . . ?
C5 N1 C1 119.1(3) . . ?
C11 N2 Cu 114.2(2) . . ?
C15 N2 Cu 128.0(2) . . ?
C15 N2 C11 117.8(3) . . ?
N1 C1 C2 122.4(3) . . ?
N1 C1 C6 117.6(3) . . ?
C6 C1 C2 120.0(3) . . ?
C1 C2 C3 116.7(3) . . ?
C9 C2 C1 117.6(3) . . ?
C9 C2 C3 125.6(3) . . ?
C2 C3 C10 122.5(3) . . ?
C4 C3 C2 119.4(3) . . ?
C4 C3 C10 118.1(3) . . ?
C3 C4 H4 120.0 . . ?
C3 C4 C5 119.9(3) . . ?
C5 C4 H4 120.0 . . ?
N1 C5 C4 122.3(3) . . ?
N1 C5 C11 115.2(3) . . ?
C4 C5 C11 122.4(3) . . ?
C1 C6 H6 119.7 . . ?
C7 C6 C1 120.6(3) . . ?
C7 C6 H6 119.7 . . ?
C6 C7 H7 120.1 . . ?
C6 C7 C8 119.8(3) . . ?
C8 C7 H7 120.1 . . ?
C7 C8 H8 119.4 . . ?
C9 C8 C7 121.2(3) . . ?
C9 C8 H8 119.4 . . ?
C2 C9 H9 119.6 . . ?
C8 C9 C2 120.7(3) . . ?
C8 C9 H9 119.6 . . ?
O1 C10 O2 122.2(3) . . ?
O1 C10 C3 125.1(3) . . ?
O2 C10 C3 112.7(3) . . ?
N2 C11 C5 114.8(3) . . ?
N2 C11 C12 122.0(3) . . ?
C12 C11 C5 123.2(3) . . ?
C11 C12 H12 120.5 . . ?
C11 C12 C13 119.1(3) . . ?
C13 C12 H12 120.5 . . ?
C12 C13 H13 120.4 . . ?
C14 C13 C12 119.2(3) . . ?
C14 C13 H13 120.4 . . ?
C13 C14 H14 120.5 . . ?
C15 C14 C13 118.9(3) . . ?
C15 C14 H14 120.5 . . ?
N2 C15 C14 123.0(3) . . ?
N2 C15 H15 118.5 . . ?
C14 C15 H15 118.5 . . ?
O3 S C16 115.6(3) . . ?
S C16 H16A 109.5 . . ?
S C16 H16B 109.5 . . ?
S C16 H16C 109.5 . . ?
H16A C16 H16B 109.5 . . ?
H16A C16 H16C 109.5 . . ?
H16B C16 H16C 109.5 . . ?
F1 P F2 90.44(11) . . ?
F1 P F2 90.43(11) . 3 ?
F1 P F3 90.51(11) . . ?
F1 P F3 90.51(11) . 3 ?
F1 P F4 180.0 . . ?
F2 P F2 179.1(2) . 3 ?
F2 P F3 90.68(13) 3 . ?
F2 P F3 89.31(13) . . ?
F2 P F3 90.68(13) . 3 ?
F2 P F3 89.31(13) 3 3 ?
F2 P F4 89.57(11) 3 . ?
F2 P F4 89.56(11) . . ?
F3 P F3 179.0(2) 3 . ?
F4 P F3 89.49(11) . 3 ?
F4 P F3 89.49(11) . . ?

loop_
_geom_bond_atom_site_label_1
_geom_bond_atom_site_label_2
_geom_bond_distance
_geom_bond_site_symmetry_2
_geom_bond_publ_flag
Cu N1 2.058(3) . ?
Cu N1 2.058(3) 6_545 ?
Cu N2 1.988(3) . ?
Cu N2 1.988(3) 6_545 ?
O1 C10 1.202(4) . ?
O2 H2 0.8400 . ?
O2 C10 1.317(4) . ?
N1 C1 1.368(4) . ?
N1 C5 1.332(4) . ?
N2 C11 1.353(4) . ?
N2 C15 1.347(4) . ?
C1 C2 1.430(5) . ?
C1 C6 1.411(5) . ?
C2 C3 1.432(4) . ?
C2 C9 1.414(5) . ?
C3 C4 1.375(4) . ?
C3 C10 1.493(4) . ?
C4 H4 0.9500 . ?
C4 C5 1.410(4) . ?
C5 C11 1.485(4) . ?
C6 H6 0.9500 . ?
C6 C7 1.362(5) . ?
C7 H7 0.9500 . ?
C7 C8 1.404(6) . ?
C8 H8 0.9500 . ?
C8 C9 1.372(5) . ?
C9 H9 0.9500 . ?
C11 C12 1.384(4) . ?
C12 H12 0.9500 . ?
C12 C13 1.386(5) . ?
C13 H13 0.9500 . ?
C13 C14 1.375(5) . ?
C14 H14 0.9500 . ?
C14 C15 1.375(5) . ?
C15 H15 0.9500 . ?
S O3 1.406(4) . ?
S C16 1.613(5) . ?
C16 H16A 0.9800 . ?
C16 H16B 0.9800 . ?
C16 H16C 0.9800 . ?
P F1 1.581(4) . ?
P F2 1.592(2) . ?
P F2 1.592(2) 3 ?
P F3 1.599(2) 3 ?
P F3 1.599(2) . ?
P F4 1.597(4) . ?

loop_
_geom_torsion_atom_site_label_1
_geom_torsion_atom_site_label_2
_geom_torsion_atom_site_label_3
_geom_torsion_atom_site_label_4
_geom_torsion
_geom_torsion_site_symmetry_1
_geom_torsion_site_symmetry_2
_geom_torsion_site_symmetry_3
_geom_torsion_site_symmetry_4
_geom_torsion_publ_flag
Cu N1 C1 C2 158.1(2) . . . . ?
Cu N1 C1 C6 -21.5(4) . . . . ?
Cu N1 C5 C4 -160.5(2) . . . . ?
Cu N1 C5 C11 19.0(3) . . . . ?
Cu N2 C11 C5 -1.8(3) . . . . ?
Cu N2 C11 C12 179.5(2) . . . . ?
Cu N2 C15 C14 178.5(3) . . . . ?
N1 C1 C2 C3 -0.4(5) . . . . ?
N1 C1 C2 C9 -179.8(3) . . . . ?
N1 C1 C6 C7 178.9(3) . . . . ?
N1 C5 C11 N2 -12.0(4) . . . . ?
N1 C5 C11 C12 166.6(3) . . . . ?
N2 C11 C12 C13 1.8(5) . . . . ?
C1 N1 C5 C4 1.7(4) . . . . ?
C1 N1 C5 C11 -178.8(3) . . . . ?
C1 C2 C3 C4 1.2(5) . . . . ?
C1 C2 C3 C10 -178.5(3) . . . . ?
C1 C2 C9 C8 1.1(6) . . . . ?
C1 C6 C7 C8 0.8(6) . . . . ?
C2 C1 C6 C7 -0.7(5) . . . . ?
C2 C3 C4 C5 -0.6(5) . . . . ?
C2 C3 C10 O1 2.7(5) . . . . ?
C2 C3 C10 O2 -176.9(3) . . . . ?
C3 C2 C9 C8 -178.4(4) . . . . ?
C3 C4 C5 N1 -0.9(5) . . . . ?
C3 C4 C5 C11 179.7(3) . . . . ?
C4 C3 C10 O1 -177.0(3) . . . . ?
C4 C3 C10 O2 3.4(4) . . . . ?
C4 C5 C11 N2 167.4(3) . . . . ?
C4 C5 C11 C12 -13.9(5) . . . . ?
C5 N1 C1 C2 -1.1(5) . . . . ?
C5 N1 C1 C6 179.3(3) . . . . ?
C5 C11 C12 C13 -176.7(3) . . . . ?
C6 C1 C2 C3 179.3(3) . . . . ?
C6 C1 C2 C9 -0.2(5) . . . . ?
C6 C7 C8 C9 0.1(7) . . . . ?
C7 C8 C9 C2 -1.1(7) . . . . ?
C9 C2 C3 C4 -179.4(3) . . . . ?
C9 C2 C3 C10 0.9(5) . . . . ?
C10 C3 C4 C5 179.1(3) . . . . ?
C11 N2 C15 C14 -0.4(6) . . . . ?
C11 C12 C13 C14 -0.4(5) . . . . ?
C12 C13 C14 C15 -1.3(6) . . . . ?
C13 C14 C15 N2 1.8(6) . . . . ?
C15 N2 C11 C5 177.3(3) . . . . ?
C15 N2 C11 C12 -1.4(5) . . . . ?
